data_7157573
loop_
_publ_author_name
'Satam, Nishikant'
'Nemu, Saumyadip'
'Gururaja, Guddeangadi N.'
'Namboothiri, Irishi N. N.'

_publ_section_title
;
 Substrate-oriented selectivity in the Mg-mediated conjugate addition of
 bromoform to electron-deficient alkenes.
;
_journal_issue 29
_journal_name_full 'Organic &amp; biomolecular chemistry'
_journal_page_first 5697
_journal_page_last 5707
_journal_paper_doi 10.1039/d0ob00599a
_journal_volume 18
_journal_year 2020
_chemical_formula_sum 'C23 H17 Br2 N O'
_chemical_formula_weight 483.20
_space_group_IT_number 14
_space_group_name_Hall '-P 2ybc'
_space_group_name_H-M_alt 'P 1 21/c 1'
_symmetry_cell_setting monoclinic
_symmetry_space_group_name_H-M 'P 1 21/c 1'
_atom_sites_solution_hydrogens geom
_atom_sites_solution_primary direct
_atom_sites_solution_secondary difmap
_audit_creation_method SHELXL-97
_audit_update_record
;
2020-03-21 deposited with the CCDC.	2020-07-06 downloaded from the CCDC.
;
_cell_angle_alpha 90.00
_cell_angle_beta 102.664(4)
_cell_angle_gamma 90.00
_cell_formula_units_Z 4
_cell_length_a 9.541(3)
_cell_length_b 16.928(5)
_cell_length_c 12.100(4)
_cell_measurement_reflns_used 4462
_cell_measurement_temperature 150(2)
_cell_measurement_theta_max 29.20
_cell_measurement_theta_min 3.10
_cell_volume 1906.7(10)
_computing_cell_refinement
;
CrystalClear-SM Expert 2.1 b28 (Rigaku, 2013)
;
_computing_data_collection
;
CrystalClear-SM Expert 2.1 b28 (Rigaku, 2013)
;
_computing_data_reduction
;
CrystalClear-SM Expert 2.1 b28 (Rigaku, 2013)
;
_computing_structure_refinement 'SHELXL-97 (Sheldrick, 2008)'
_computing_structure_solution 'SHELXS-97 (Sheldrick, 2008)'
_diffrn_ambient_temperature 150(2)
_diffrn_detector_area_resol_mean 7.111
_diffrn_measured_fraction_theta_full 0.997
_diffrn_measured_fraction_theta_max 0.997
_diffrn_measurement_device_type 'Rigaku Saturn724'
_diffrn_measurement_method \w
_diffrn_radiation_monochromator graphite
_diffrn_radiation_source 'fine-focus sealed tube'
_diffrn_radiation_type MoK\a
_diffrn_radiation_wavelength 0.71070
_diffrn_reflns_av_R_equivalents 0.0999
_diffrn_reflns_av_sigmaI/netI 0.0729
_diffrn_reflns_limit_h_max 11
_diffrn_reflns_limit_h_min -11
_diffrn_reflns_limit_k_max 20
_diffrn_reflns_limit_k_min -20
_diffrn_reflns_limit_l_max 14
_diffrn_reflns_limit_l_min -14
_diffrn_reflns_number 18722
_diffrn_reflns_theta_full 24.99
_diffrn_reflns_theta_max 24.99
_diffrn_reflns_theta_min 3.25
_exptl_absorpt_coefficient_mu 4.264
_exptl_absorpt_correction_T_max 0.5309
_exptl_absorpt_correction_T_min 0.2026
_exptl_absorpt_correction_type numerical
_exptl_absorpt_process_details 'NUMABS (Rigaku, 1999)'
_exptl_crystal_colour colorless
_exptl_crystal_density_diffrn 1.683
_exptl_crystal_density_method 'not measured'
_exptl_crystal_description prism
_exptl_crystal_F_000 960
_exptl_crystal_size_max 0.55
_exptl_crystal_size_mid 0.38
_exptl_crystal_size_min 0.17
_refine_diff_density_max 0.673
_refine_diff_density_min -1.067
_refine_diff_density_rms 0.109
_refine_ls_extinction_method none
_refine_ls_goodness_of_fit_ref 0.941
_refine_ls_hydrogen_treatment mixed
_refine_ls_matrix_type full
_refine_ls_number_parameters 244
_refine_ls_number_reflns 3352
_refine_ls_number_restraints 0
_refine_ls_restrained_S_all 0.941
_refine_ls_R_factor_all 0.0450
_refine_ls_R_factor_gt 0.0365
_refine_ls_shift/su_max 0.002
_refine_ls_shift/su_mean 0.000
_refine_ls_structure_factor_coef Fsqd
_refine_ls_weighting_details 'calc w=1/[\s^2^(Fo^2^)+(0.0309P)^2^+0.0000P] where P=(Fo^2^+2Fc^2^)/3'
_refine_ls_weighting_scheme calc
_refine_ls_wR_factor_gt 0.0815
_refine_ls_wR_factor_ref 0.0832
_reflns_number_gt 2466
_reflns_number_total 3352
_reflns_threshold_expression >2sigma(I)
_cod_data_source_file d0ob00599a2.cif
_cod_data_source_block shelxl
_cod_depositor_comments
;
The following automatic conversions were performed:

data item '_exptl_absorpt_correction_type' value 'Numerical' was
changed to 'numerical' in accordance with the
/home/data/users/saulius/crontab/automatic-downloads/rss-feeds/RSC/lib/dictionaries/cif_core.dic
dictionary named 'cif_core.dic' version 2.4.2 last updated on
2011-04-26.

data item '_symmetry_cell_setting' value 'Monoclinic' was changed to
'monoclinic' in accordance with the
/home/data/users/saulius/crontab/automatic-downloads/rss-feeds/RSC/lib/dictionaries/cif_core.dic
dictionary named 'cif_core.dic' version 2.4.2 last updated on
2011-04-26.

Automatic conversion script
Id: cif_fix_values 7556 2019-12-06 15:28:31Z antanas 

 Adding full bibliography for 7157571--7157573.cif.
;
_cod_original_sg_symbol_H-M 'P2(1)/c  '
_cod_database_code 7157573

loop_
_symmetry_equiv_pos_as_xyz
'x, y, z'
'-x, y+1/2, -z+1/2'
'-x, -y, -z'
'x, -y-1/2, z-1/2'

loop_
_atom_site_label
_atom_site_type_symbol
_atom_site_fract_x
_atom_site_fract_y
_atom_site_fract_z
_atom_site_U_iso_or_equiv
_atom_site_adp_type
_atom_site_occupancy
_atom_site_symmetry_multiplicity
_atom_site_calc_flag
_atom_site_refinement_flags
_atom_site_disorder_assembly
_atom_site_disorder_group
Br01 Br 0.90571(4) 0.60805(2) 0.53582(4) 0.02800(14) Uani 1 1 d . . .
Br02 Br 1.04319(4) 0.50658(2) 0.74759(4) 0.02991(14) Uani 1 1 d . . .
O003 O 0.6227(3) 0.51688(14) 0.4220(2) 0.0249(6) Uani 1 1 d . . .
N004 N 0.6985(3) 0.38743(17) 0.4264(3) 0.0214(7) Uani 1 1 d . . .
C10 C 0.8710(4) 0.5274(2) 0.6370(3) 0.0209(9) Uani 1 1 d . . .
C8 C 0.6883(4) 0.4612(2) 0.4722(3) 0.0192(9) Uani 1 1 d . . .
C18 C 0.8128(4) 0.3734(2) 0.6142(3) 0.0207(9) Uani 1 1 d . . .
C9 C 0.7707(4) 0.4573(2) 0.5937(3) 0.0187(9) Uani 1 1 d . . .
C23 C 0.7714(4) 0.3347(2) 0.5095(3) 0.0208(9) Uani 1 1 d . . .
C11 C 0.7309(4) 0.5208(2) 0.6708(3) 0.0210(9) Uani 1 1 d . . .
H11 H 0.6579 0.5587 0.6288 0.025 Uiso 1 1 calc R . .
C6 C 0.5225(4) 0.3061(2) 0.2912(3) 0.0192(9) Uani 1 1 d . . .
C19 C 0.8837(4) 0.3312(2) 0.7076(3) 0.0247(10) Uani 1 1 d . . .
H19 H 0.9110 0.3558 0.7797 0.030 Uiso 1 1 calc R . .
C7 C 0.6395(4) 0.3684(2) 0.3083(3) 0.0235(9) Uani 1 1 d . . .
H7A H 0.7182 0.3496 0.2736 0.028 Uiso 1 1 calc R . .
H7B H 0.5999 0.4172 0.2681 0.028 Uiso 1 1 calc R . .
C22 C 0.8020(4) 0.2564(2) 0.4960(4) 0.0254(10) Uani 1 1 d . . .
H22 H 0.7735 0.2312 0.4244 0.030 Uiso 1 1 calc R . .
C1 C 0.4381(4) 0.2948(2) 0.3695(3) 0.0247(9) Uani 1 1 d . . .
H1 H 0.4554 0.3252 0.4372 0.030 Uiso 1 1 calc R . .
C12 C 0.7167(4) 0.5081(2) 0.7903(3) 0.0230(9) Uani 1 1 d . . .
C5 C 0.4985(4) 0.2601(2) 0.1934(3) 0.0260(9) Uani 1 1 d . . .
H5 H 0.5571 0.2668 0.1399 0.031 Uiso 1 1 calc R . .
C17 C 0.6480(4) 0.4414(2) 0.8213(4) 0.0285(10) Uani 1 1 d . . .
H17 H 0.6143 0.4015 0.7668 0.034 Uiso 1 1 calc R . .
C4 C 0.3892(4) 0.2047(2) 0.1744(4) 0.0292(10) Uani 1 1 d . . .
H4 H 0.3727 0.1733 0.1077 0.035 Uiso 1 1 calc R . .
C20 C 0.9144(4) 0.2514(2) 0.6939(4) 0.0314(11) Uani 1 1 d . . .
H20 H 0.9627 0.2218 0.7576 0.038 Uiso 1 1 calc R . .
C2 C 0.3280(4) 0.2391(2) 0.3493(4) 0.0288(10) Uani 1 1 d . . .
H2 H 0.2695 0.2318 0.4028 0.035 Uiso 1 1 calc R . .
C21 C 0.8759(4) 0.2151(2) 0.5900(4) 0.0314(11) Uani 1 1 d . . .
H21 H 0.9001 0.1612 0.5825 0.038 Uiso 1 1 calc R . .
C13 C 0.7659(4) 0.5651(3) 0.8713(4) 0.0339(11) Uani 1 1 d . . .
H13 H 0.8120 0.6110 0.8512 0.041 Uiso 1 1 calc R . .
C3 C 0.3043(4) 0.1949(2) 0.2518(4) 0.0343(11) Uani 1 1 d . . .
H3 H 0.2287 0.1572 0.2377 0.041 Uiso 1 1 calc R . .
C16 C 0.6289(4) 0.4331(3) 0.9298(4) 0.0368(11) Uani 1 1 d . . .
H16 H 0.5804 0.3880 0.9497 0.044 Uiso 1 1 calc R . .
C14 C 0.7488(5) 0.5563(3) 0.9808(4) 0.0388(12) Uani 1 1 d . . .
H14 H 0.7843 0.5955 1.0360 0.047 Uiso 1 1 calc R . .
C15 C 0.6803(4) 0.4903(3) 1.0103(4) 0.0413(12) Uani 1 1 d . . .
H15 H 0.6683 0.4841 1.0857 0.050 Uiso 1 1 calc R . .

loop_
_atom_site_aniso_label
_atom_site_aniso_U_11
_atom_site_aniso_U_22
_atom_site_aniso_U_33
_atom_site_aniso_U_23
_atom_site_aniso_U_13
_atom_site_aniso_U_12
Br01 0.0295(3) 0.0223(2) 0.0330(3) 0.00092(19) 0.00861(19) -0.00477(18)
Br02 0.0211(2) 0.0283(2) 0.0363(3) -0.0033(2) -0.00235(19) -0.00137(18)
O003 0.0266(15) 0.0180(14) 0.0265(16) 0.0043(13) -0.0021(13) 0.0018(12)
N004 0.0215(17) 0.0185(17) 0.0232(18) 0.0003(16) 0.0024(15) -0.0013(14)
C10 0.020(2) 0.020(2) 0.022(2) -0.0018(18) 0.0014(18) 0.0001(17)
C8 0.016(2) 0.020(2) 0.022(2) -0.0010(19) 0.0044(18) -0.0068(17)
C18 0.019(2) 0.015(2) 0.029(2) -0.0006(19) 0.0056(18) -0.0015(16)
C9 0.016(2) 0.019(2) 0.021(2) -0.0019(18) 0.0020(17) -0.0004(16)
C23 0.016(2) 0.019(2) 0.030(2) 0.0021(19) 0.0094(18) -0.0012(17)
C11 0.018(2) 0.018(2) 0.025(2) -0.0028(19) 0.0016(18) -0.0006(16)
C6 0.018(2) 0.017(2) 0.022(2) 0.0024(18) 0.0018(18) 0.0020(16)
C19 0.021(2) 0.024(2) 0.029(2) -0.001(2) 0.0038(19) -0.0059(18)
C7 0.028(2) 0.023(2) 0.019(2) -0.0032(18) 0.0063(18) -0.0046(18)
C22 0.024(2) 0.019(2) 0.034(2) -0.0032(19) 0.0090(19) -0.0039(18)
C1 0.026(2) 0.019(2) 0.029(2) -0.0015(19) 0.006(2) 0.0005(18)
C12 0.017(2) 0.025(2) 0.027(2) 0.0001(19) 0.0059(18) 0.0052(17)
C5 0.028(2) 0.025(2) 0.026(2) -0.001(2) 0.0087(19) 0.0026(19)
C17 0.019(2) 0.031(2) 0.036(3) 0.001(2) 0.008(2) 0.0051(19)
C4 0.030(2) 0.028(2) 0.027(2) -0.012(2) 0.000(2) -0.0026(19)
C20 0.023(2) 0.029(2) 0.042(3) 0.015(2) 0.005(2) 0.002(2)
C2 0.022(2) 0.028(2) 0.038(3) 0.001(2) 0.013(2) 0.0007(19)
C21 0.028(2) 0.015(2) 0.053(3) 0.001(2) 0.012(2) 0.0011(18)
C13 0.037(3) 0.029(2) 0.036(3) 0.001(2) 0.008(2) -0.001(2)
C3 0.025(2) 0.021(2) 0.054(3) -0.003(2) 0.005(2) -0.0098(19)
C16 0.029(3) 0.041(3) 0.044(3) 0.014(3) 0.016(2) 0.011(2)
C14 0.044(3) 0.043(3) 0.027(3) -0.008(2) 0.003(2) 0.004(2)
C15 0.036(3) 0.061(3) 0.030(3) 0.011(3) 0.015(2) 0.019(2)

loop_
_atom_type_symbol
_atom_type_description
_atom_type_scat_dispersion_real
_atom_type_scat_dispersion_imag
_atom_type_scat_source
C C 0.0033 0.0016 'International Tables Vol C Tables 4.2.6.8 and 6.1.1.4'
H H 0.0000 0.0000 'International Tables Vol C Tables 4.2.6.8 and 6.1.1.4'
Br Br -0.2901 2.4595 'International Tables Vol C Tables 4.2.6.8 and 6.1.1.4'
N N 0.0061 0.0033 'International Tables Vol C Tables 4.2.6.8 and 6.1.1.4'
O O 0.0106 0.0060 'International Tables Vol C Tables 4.2.6.8 and 6.1.1.4'

loop_
_geom_angle_atom_site_label_1
_geom_angle_atom_site_label_2
_geom_angle_atom_site_label_3
_geom_angle
_geom_angle_site_symmetry_1
_geom_angle_site_symmetry_3
_geom_angle_publ_flag
C8 N004 C23 110.7(3) . . ?
C8 N004 C7 123.3(3) . . ?
C23 N004 C7 125.9(3) . . ?
C11 C10 C9 60.4(2) . . ?
C11 C10 Br02 118.8(3) . . ?
C9 C10 Br02 118.1(3) . . ?
C11 C10 Br01 121.5(3) . . ?
C9 C10 Br01 120.9(3) . . ?
Br02 C10 Br01 109.71(18) . . ?
O003 C8 N004 125.1(3) . . ?
O003 C8 C9 128.3(3) . . ?
N004 C8 C9 106.5(3) . . ?
C19 C18 C23 119.2(3) . . ?
C19 C18 C9 134.3(4) . . ?
C23 C18 C9 106.5(3) . . ?
C18 C9 C8 105.6(3) . . ?
C18 C9 C11 131.9(3) . . ?
C8 C9 C11 114.8(3) . . ?
C18 C9 C10 123.7(3) . . ?
C8 C9 C10 116.8(3) . . ?
C11 C9 C10 58.0(2) . . ?
C22 C23 C18 122.1(4) . . ?
C22 C23 N004 127.6(4) . . ?
C18 C23 N004 110.3(3) . . ?
C10 C11 C12 123.6(3) . . ?
C10 C11 C9 61.6(2) . . ?
C12 C11 C9 125.3(3) . . ?
C10 C11 H11 112.4 . . ?
C12 C11 H11 112.4 . . ?
C9 C11 H11 112.4 . . ?
C1 C6 C5 119.5(3) . . ?
C1 C6 C7 121.6(3) . . ?
C5 C6 C7 118.9(3) . . ?
C18 C19 C20 118.6(4) . . ?
C18 C19 H19 120.7 . . ?
C20 C19 H19 120.7 . . ?
N004 C7 C6 113.8(3) . . ?
N004 C7 H7A 108.8 . . ?
C6 C7 H7A 108.8 . . ?
N004 C7 H7B 108.8 . . ?
C6 C7 H7B 108.8 . . ?
H7A C7 H7B 107.7 . . ?
C23 C22 C21 118.1(4) . . ?
C23 C22 H22 121.0 . . ?
C21 C22 H22 121.0 . . ?
C6 C1 C2 120.2(4) . . ?
C6 C1 H1 119.9 . . ?
C2 C1 H1 119.9 . . ?
C13 C12 C17 118.7(4) . . ?
C13 C12 C11 119.8(4) . . ?
C17 C12 C11 121.5(4) . . ?
C4 C5 C6 119.9(4) . . ?
C4 C5 H5 120.1 . . ?
C6 C5 H5 120.1 . . ?
C16 C17 C12 120.6(4) . . ?
C16 C17 H17 119.7 . . ?
C12 C17 H17 119.7 . . ?
C3 C4 C5 120.2(4) . . ?
C3 C4 H4 119.9 . . ?
C5 C4 H4 119.9 . . ?
C21 C20 C19 121.3(4) . . ?
C21 C20 H20 119.4 . . ?
C19 C20 H20 119.4 . . ?
C3 C2 C1 119.7(4) . . ?
C3 C2 H2 120.2 . . ?
C1 C2 H2 120.2 . . ?
C20 C21 C22 120.7(4) . . ?
C20 C21 H21 119.7 . . ?
C22 C21 H21 119.7 . . ?
C14 C13 C12 120.8(4) . . ?
C14 C13 H13 119.6 . . ?
C12 C13 H13 119.6 . . ?
C2 C3 C4 120.6(4) . . ?
C2 C3 H3 119.7 . . ?
C4 C3 H3 119.7 . . ?
C17 C16 C15 120.0(4) . . ?
C17 C16 H16 120.0 . . ?
C15 C16 H16 120.0 . . ?
C13 C14 C15 120.0(4) . . ?
C13 C14 H14 120.0 . . ?
C15 C14 H14 120.0 . . ?
C14 C15 C16 119.9(4) . . ?
C14 C15 H15 120.0 . . ?
C16 C15 H15 120.0 . . ?

loop_
_geom_bond_atom_site_label_1
_geom_bond_atom_site_label_2
_geom_bond_distance
_geom_bond_site_symmetry_2
_geom_bond_publ_flag
Br01 C10 1.911(4) . ?
Br02 C10 1.910(4) . ?
O003 C8 1.217(4) . ?
N004 C8 1.378(4) . ?
N004 C23 1.409(5) . ?
N004 C7 1.453(4) . ?
C10 C11 1.485(5) . ?
C10 C9 1.541(5) . ?
C8 C9 1.509(5) . ?
C18 C19 1.383(5) . ?
C18 C23 1.402(5) . ?
C18 C9 1.483(5) . ?
C9 C11 1.524(5) . ?
C23 C22 1.376(5) . ?
C11 C12 1.498(5) . ?
C11 H11 1.0000 . ?
C6 C1 1.384(5) . ?
C6 C5 1.393(5) . ?
C6 C7 1.517(5) . ?
C19 C20 1.399(5) . ?
C19 H19 0.9500 . ?
C7 H7A 0.9900 . ?
C7 H7B 0.9900 . ?
C22 C21 1.388(5) . ?
C22 H22 0.9500 . ?
C1 C2 1.393(5) . ?
C1 H1 0.9500 . ?
C12 C13 1.382(5) . ?
C12 C17 1.397(5) . ?
C5 C4 1.385(5) . ?
C5 H5 0.9500 . ?
C17 C16 1.371(6) . ?
C17 H17 0.9500 . ?
C4 C3 1.376(6) . ?
C4 H4 0.9500 . ?
C20 C21 1.375(6) . ?
C20 H20 0.9500 . ?
C2 C3 1.375(5) . ?
C2 H2 0.9500 . ?
C21 H21 0.9500 . ?
C13 C14 1.378(6) . ?
C13 H13 0.9500 . ?
C3 H3 0.9500 . ?
C16 C15 1.385(6) . ?
C16 H16 0.9500 . ?
C14 C15 1.380(6) . ?
C14 H14 0.9500 . ?
C15 H15 0.9500 . ?

loop_
_geom_torsion_atom_site_label_1
_geom_torsion_atom_site_label_2
_geom_torsion_atom_site_label_3
_geom_torsion_atom_site_label_4
_geom_torsion
_geom_torsion_site_symmetry_1
_geom_torsion_site_symmetry_2
_geom_torsion_site_symmetry_3
_geom_torsion_site_symmetry_4
_geom_torsion_publ_flag
C23 N004 C8 O003 -174.9(4) . . . . ?
C7 N004 C8 O003 4.6(6) . . . . ?
C23 N004 C8 C9 4.2(4) . . . . ?
C7 N004 C8 C9 -176.4(3) . . . . ?
C19 C18 C9 C8 -177.0(4) . . . . ?
C23 C18 C9 C8 5.8(4) . . . . ?
C19 C18 C9 C11 -30.4(7) . . . . ?
C23 C18 C9 C11 152.4(4) . . . . ?
C19 C18 C9 C10 44.6(6) . . . . ?
C23 C18 C9 C10 -132.5(4) . . . . ?
O003 C8 C9 C18 172.9(4) . . . . ?
N004 C8 C9 C18 -6.1(4) . . . . ?
O003 C8 C9 C11 19.7(5) . . . . ?
N004 C8 C9 C11 -159.3(3) . . . . ?
O003 C8 C9 C10 -45.4(5) . . . . ?
N004 C8 C9 C10 135.7(3) . . . . ?
C11 C10 C9 C18 -122.0(4) . . . . ?
Br02 C10 C9 C18 -13.0(5) . . . . ?
Br01 C10 C9 C18 126.9(3) . . . . ?
C11 C10 C9 C8 103.8(4) . . . . ?
Br02 C10 C9 C8 -147.3(3) . . . . ?
Br01 C10 C9 C8 -7.4(4) . . . . ?
Br02 C10 C9 C11 108.9(3) . . . . ?
Br01 C10 C9 C11 -111.2(3) . . . . ?
C19 C18 C23 C22 -1.6(5) . . . . ?
C9 C18 C23 C22 176.1(3) . . . . ?
C19 C18 C23 N004 178.7(3) . . . . ?
C9 C18 C23 N004 -3.6(4) . . . . ?
C8 N004 C23 C22 180.0(3) . . . . ?
C7 N004 C23 C22 0.5(6) . . . . ?
C8 N004 C23 C18 -0.4(4) . . . . ?
C7 N004 C23 C18 -179.8(3) . . . . ?
C9 C10 C11 C12 115.4(4) . . . . ?
Br02 C10 C11 C12 7.6(5) . . . . ?
Br01 C10 C11 C12 -134.4(3) . . . . ?
Br02 C10 C11 C9 -107.8(3) . . . . ?
Br01 C10 C11 C9 110.2(3) . . . . ?
C18 C9 C11 C10 108.5(4) . . . . ?
C8 C9 C11 C10 -107.2(3) . . . . ?
C18 C9 C11 C12 -4.4(6) . . . . ?
C8 C9 C11 C12 139.9(4) . . . . ?
C10 C9 C11 C12 -112.9(4) . . . . ?
C23 C18 C19 C20 1.3(5) . . . . ?
C9 C18 C19 C20 -175.6(4) . . . . ?
C8 N004 C7 C6 -117.1(4) . . . . ?
C23 N004 C7 C6 62.2(5) . . . . ?
C1 C6 C7 N004 26.8(5) . . . . ?
C5 C6 C7 N004 -154.1(3) . . . . ?
C18 C23 C22 C21 0.3(5) . . . . ?
N004 C23 C22 C21 179.8(3) . . . . ?
C5 C6 C1 C2 -1.5(5) . . . . ?
C7 C6 C1 C2 177.6(3) . . . . ?
C10 C11 C12 C13 63.8(5) . . . . ?
C9 C11 C12 C13 140.6(4) . . . . ?
C10 C11 C12 C17 -119.4(4) . . . . ?
C9 C11 C12 C17 -42.6(5) . . . . ?
C1 C6 C5 C4 1.2(6) . . . . ?
C7 C6 C5 C4 -177.9(3) . . . . ?
C13 C12 C17 C16 0.5(6) . . . . ?
C11 C12 C17 C16 -176.3(4) . . . . ?
C6 C5 C4 C3 -0.1(6) . . . . ?
C18 C19 C20 C21 0.2(6) . . . . ?
C6 C1 C2 C3 0.6(6) . . . . ?
C19 C20 C21 C22 -1.6(6) . . . . ?
C23 C22 C21 C20 1.3(6) . . . . ?
C17 C12 C13 C14 0.5(6) . . . . ?
C11 C12 C13 C14 177.4(4) . . . . ?
C1 C2 C3 C4 0.5(6) . . . . ?
C5 C4 C3 C2 -0.8(6) . . . . ?
C12 C17 C16 C15 -1.2(6) . . . . ?
C12 C13 C14 C15 -0.8(7) . . . . ?
C13 C14 C15 C16 0.1(6) . . . . ?
C17 C16 C15 C14 0.9(6) . . . . ?
